data_7225234
loop_
_publ_author_name
'Shen, Jinhai'
'Yang, Xifa'
'Wang, Fuyuan'
'Wang, Yue'
'Cheng, Guolin'
'Cui, Xiuling'

_publ_section_title
;
 Base-Mediated Regiospecific Cascade Synthesis of N-(2-Pyridyl)pyrroles
 from N-Propargylic \b-Enaminones
;
_journal_name_full 'RSC Adv.'
_journal_paper_doi 10.1039/C6RA08987A
_journal_year 2016
_chemical_absolute_configuration unk
_chemical_formula_moiety 'C38 H32 N2 O'
_chemical_formula_sum 'C38 H32 N2 O'
_chemical_formula_weight 532.66
_chemical_name_systematic
;
 ? 
;
_space_group_crystal_system orthorhombic
_space_group_IT_number 19
_space_group_name_Hall 'P 2ac 2ab'
_space_group_name_H-M_alt 'P 21 21 21'
_symmetry_space_group_name_Hall 'P 2ac 2ab'
_symmetry_space_group_name_H-M 'P 21 21 21'
_atom_sites_solution_hydrogens geom
_atom_sites_solution_primary direct
_atom_sites_solution_secondary difmap
_audit_creation_date 2014-03-31
_audit_creation_method
;
Olex2 1.2
(compiled 2014.03.12 svn.r2899 for OlexSys, GUI svn.r4796)
;
_audit_update_record
;
2014-04-01 deposited with the CCDC.
2016-05-12 downloaded from the CCDC.
;
_cell_angle_alpha 90.00
_cell_angle_beta 90.00
_cell_angle_gamma 90.00
_cell_formula_units_Z 4
_cell_length_a 10.3484(4)
_cell_length_b 10.5999(4)
_cell_length_c 27.2911(8)
_cell_measurement_reflns_used 4254
_cell_measurement_temperature 291(2)
_cell_measurement_theta_max 71.3490
_cell_measurement_theta_min 4.4710
_cell_volume 2993.62(18)
_computing_cell_refinement
;
CrysAlisPro, Agilent Technologies,
Version 1.171.36.28 (release 01-02-2013 CrysAlis171 .NET)
(compiled Feb  1 2013,16:14:44)
;
_computing_data_collection
;
CrysAlisPro, Agilent Technologies,
Version 1.171.36.28 (release 01-02-2013 CrysAlis171 .NET)
(compiled Feb  1 2013,16:14:44)
;
_computing_data_reduction
;
CrysAlisPro, Agilent Technologies,
Version 1.171.36.28 (release 01-02-2013 CrysAlis171 .NET)
(compiled Feb  1 2013,16:14:44)
;
_computing_molecular_graphics 'Olex2 (Dolomanov et al., 2009)'
_computing_publication_material 'Olex2 (Dolomanov et al., 2009)'
_computing_structure_refinement 'ShelXL (Sheldrick, 2008)'
_computing_structure_solution 'ShelXS (Sheldrick, 2008)'
_diffrn_ambient_temperature 291.15
_diffrn_detector_area_resol_mean 16.2312
_diffrn_measured_fraction_theta_full 0.984
_diffrn_measured_fraction_theta_max 0.984
_diffrn_measurement_device_type 'Xcalibur, Eos, Gemini'
_diffrn_measurement_method '\w scans'
_diffrn_orient_matrix_UB_11 0.1312281000
_diffrn_orient_matrix_UB_12 -0.0577636000
_diffrn_orient_matrix_UB_13 0.0145125000
_diffrn_orient_matrix_UB_21 0.0637912000
_diffrn_orient_matrix_UB_22 0.1308667000
_diffrn_orient_matrix_UB_23 -0.0042392000
_diffrn_orient_matrix_UB_31 -0.0299591000
_diffrn_orient_matrix_UB_32 0.0254431000
_diffrn_orient_matrix_UB_33 0.0543713000
_diffrn_radiation_monochromator graphite
_diffrn_radiation_type CuK\a
_diffrn_radiation_wavelength 1.54184
_diffrn_reflns_av_R_equivalents 0.0184
_diffrn_reflns_av_unetI/netI 0.0324
_diffrn_reflns_limit_h_max 9
_diffrn_reflns_limit_h_min -12
_diffrn_reflns_limit_k_max 12
_diffrn_reflns_limit_k_min -11
_diffrn_reflns_limit_l_max 33
_diffrn_reflns_limit_l_min -22
_diffrn_reflns_number 11308
_diffrn_reflns_theta_full 72.36
_diffrn_reflns_theta_max 72.36
_diffrn_reflns_theta_min 3.24
_diffrn_source 'Enhance (Cu) X-ray Source'
_exptl_absorpt_coefficient_mu 0.546
_exptl_absorpt_correction_T_max 1.00000
_exptl_absorpt_correction_T_min 0.89060
_exptl_absorpt_correction_type multi-scan
_exptl_absorpt_process_details
;
CrysAlisPro, Agilent Technologies,
Version 1.171.36.28 (release 01-02-2013 CrysAlis171 .NET)
(compiled Feb  1 2013,16:14:44)
Empirical absorption correction using spherical harmonics,
 implemented in SCALE3 ABSPACK scaling algorithm.
;
_exptl_crystal_density_diffrn 1.182
_exptl_crystal_density_method 'not measured'
_exptl_crystal_F_000 1128
_exptl_crystal_size_max 0.2
_exptl_crystal_size_mid 0.17
_exptl_crystal_size_min 0.16
_refine_diff_density_max 0.120
_refine_diff_density_min -0.134
_refine_diff_density_rms 0.025
_refine_ls_abs_structure_details 'Flack H D (1983), Acta Cryst. A39, 876-881'
_refine_ls_abs_structure_Flack -0.4(4)
_refine_ls_extinction_coef 0.0029(2)
_refine_ls_extinction_expression Fc^*^=kFc[1+0.001xFc^2^\l^3^/sin(2\q)]^-1/4^
_refine_ls_extinction_method SHELXL
_refine_ls_goodness_of_fit_ref 1.018
_refine_ls_hydrogen_treatment constr
_refine_ls_matrix_type full
_refine_ls_number_parameters 375
_refine_ls_number_reflns 5774
_refine_ls_number_restraints 0
_refine_ls_restrained_S_all 1.018
_refine_ls_R_factor_all 0.0477
_refine_ls_R_factor_gt 0.0406
_refine_ls_shift/su_max 0.001
_refine_ls_shift/su_mean 0.000
_refine_ls_structure_factor_coef Fsqd
_refine_ls_weighting_details 'calc w=1/[\s^2^(Fo^2^)+(0.0517P)^2^+0.2195P] where P=(Fo^2^+2Fc^2^)/3'
_refine_ls_weighting_scheme calc
_refine_ls_wR_factor_gt 0.1030
_refine_ls_wR_factor_ref 0.1100
_reflns_number_gt 5048
_reflns_number_total 5774
_reflns_threshold_expression >2sigma(I)
_cod_data_source_file c6ra08987a2.cif
_cod_data_source_block 20140347
_cod_database_code 7225234
_chemical_oxdiff_formula C20H20N2O4
_reflns_odcompleteness_completeness 99.93
_reflns_odcompleteness_iscentric 1
_reflns_odcompleteness_theta 66.97
_olex2_refinement_description
;
1. Fixed Uiso
 At 1.2 times of:
  All C(H) groups
 At 1.5 times of:
  All C(H,H,H) groups
2.a Aromatic/amide H refined with riding coordinates:
 C4(H4), C6(H6), C7(H7), C8(H8), C9(H9), C10(H10), C13(H13), C14(H14),
 C16(H16), C17(H17), C21(H21), C26(H26), C27(H27), C28(H28), C29(H29), C30(H30),
  C32(H32), C33(H33), C35(H35), C36(H36)
2.b Idealised Me refined as rotating group:
 C18(H18A,H18B,H18C), C19(H19A,H19B,H19C), C37(H37A,H37B,H37C), C38(H38A,H38B,
 H38C)
;
_olex2_computing_structure_refinement_long 'ShelXL (Sheldrick, 2008)'
_olex2_computing_structure_solution_long 'ShelXS (Sheldrick, 2008)'

loop_
_space_group_symop_id
_space_group_symop_operation_xyz
1 'x, y, z'
2 '-x+1/2, -y, z+1/2'
3 'x+1/2, -y+1/2, -z'
4 '-x, y+1/2, -z+1/2'

loop_
_atom_site_label
_atom_site_type_symbol
_atom_site_fract_x
_atom_site_fract_y
_atom_site_fract_z
_atom_site_U_iso_or_equiv
_atom_site_adp_type
_atom_site_occupancy
_atom_site_calc_flag
_atom_site_refinement_flags_posn
O1 O 0.06774(18) -0.06365(18) 0.29381(6) 0.0795(5) Uani 1 d .
N1 N 0.35638(15) -0.02740(15) 0.41803(5) 0.0466(3) Uani 1 d .
N2 N 0.55256(15) -0.03557(15) 0.45852(5) 0.0476(3) Uani 1 d .
C1 C 0.31233(17) 0.04136(19) 0.37873(6) 0.0459(4) Uani 1 d .
C2 C 0.23464(18) -0.03870(19) 0.35095(6) 0.0474(4) Uani 1 d .
C3 C 0.23131(19) -0.15847(19) 0.37524(7) 0.0499(4) Uani 1 d .
C4 C 0.30764(19) -0.14817(18) 0.41532(7) 0.0497(4) Uani 1 d .
H4 H 0.3245 -0.2126 0.4376 0.060 Uiso 1 calc R
C5 C 0.3461(2) 0.17396(19) 0.37111(6) 0.0492(4) Uani 1 d .
C6 C 0.4732(2) 0.2158(2) 0.37548(8) 0.0640(5) Uani 1 d .
H6 H 0.5372 0.1607 0.3863 0.077 Uiso 1 calc R
C7 C 0.5045(3) 0.3391(3) 0.36380(11) 0.0865(8) Uani 1 d .
H7 H 0.5893 0.3668 0.3669 0.104 Uiso 1 calc R
C8 C 0.4103(4) 0.4209(3) 0.34761(11) 0.0959(10) Uani 1 d .
H8 H 0.4319 0.5034 0.3394 0.115 Uiso 1 calc R
C9 C 0.2840(3) 0.3807(2) 0.34358(9) 0.0780(7) Uani 1 d .
H9 H 0.2206 0.4360 0.3326 0.094 Uiso 1 calc R
C10 C 0.2516(2) 0.2586(2) 0.35584(7) 0.0569(5) Uani 1 d .
H10 H 0.1659 0.2327 0.3539 0.068 Uiso 1 calc R
C11 C 0.1694(2) -0.0127(2) 0.30366(7) 0.0546(5) Uani 1 d .
C12 C 0.2321(2) 0.0726(2) 0.26729(6) 0.0520(4) Uani 1 d .
C13 C 0.3653(2) 0.0823(2) 0.26245(7) 0.0591(5) Uani 1 d .
H13 H 0.4188 0.0344 0.2825 0.071 Uiso 1 calc R
C14 C 0.4190(2) 0.1620(3) 0.22830(7) 0.0647(6) Uani 1 d .
H14 H 0.5085 0.1662 0.2256 0.078 Uiso 1 calc R
C15 C 0.3443(2) 0.2357(3) 0.19800(7) 0.0656(6) Uani 1 d .
C16 C 0.2113(2) 0.2258(3) 0.20275(8) 0.0722(7) Uani 1 d .
H16 H 0.1583 0.2747 0.1828 0.087 Uiso 1 calc R
C17 C 0.1560(2) 0.1449(3) 0.23646(8) 0.0664(6) Uani 1 d .
H17 H 0.0665 0.1390 0.2385 0.080 Uiso 1 calc R
C18 C 0.4061(3) 0.3228(4) 0.16126(10) 0.0995(10) Uani 1 d .
H18A H 0.4709 0.3729 0.1772 0.149 Uiso 1 calc GR
H18B H 0.3415 0.3771 0.1474 0.149 Uiso 1 calc GR
H18C H 0.4454 0.2739 0.1357 0.149 Uiso 1 calc GR
C19 C 0.1636(3) -0.2766(2) 0.35883(8) 0.0674(6) Uani 1 d .
H19A H 0.0726 -0.2605 0.3560 0.101 Uiso 1 calc GR
H19B H 0.1779 -0.3423 0.3824 0.101 Uiso 1 calc GR
H19C H 0.1970 -0.3023 0.3276 0.101 Uiso 1 calc GR
C20 C 0.62839(17) -0.01261(18) 0.49772(7) 0.0474(4) Uani 1 d .
C21 C 0.58275(19) 0.05554(19) 0.53727(7) 0.0498(4) Uani 1 d .
H21 H 0.6354 0.0672 0.5645 0.060 Uiso 1 calc R
C22 C 0.45954(19) 0.10671(18) 0.53689(7) 0.0481(4) Uani 1 d .
C23 C 0.38043(18) 0.08673(18) 0.49570(6) 0.0471(4) Uani 1 d .
C24 C 0.43460(18) 0.01245(18) 0.45881(6) 0.0460(4) Uani 1 d .
C25 C 0.76100(18) -0.06626(19) 0.49596(7) 0.0522(4) Uani 1 d .
C26 C 0.7920(2) -0.1579(3) 0.46162(8) 0.0677(6) Uani 1 d .
H26 H 0.7290 -0.1860 0.4399 0.081 Uiso 1 calc R
C27 C 0.9150(3) -0.2078(3) 0.45924(10) 0.0851(8) Uani 1 d .
H27 H 0.9342 -0.2701 0.4364 0.102 Uiso 1 calc R
C28 C 1.0094(2) -0.1654(3) 0.49075(11) 0.0858(9) Uani 1 d .
H28 H 1.0930 -0.1971 0.4886 0.103 Uiso 1 calc R
C29 C 0.9797(2) -0.0763(3) 0.52538(11) 0.0772(7) Uani 1 d .
H29 H 1.0427 -0.0494 0.5473 0.093 Uiso 1 calc R
C30 C 0.8566(2) -0.0262(2) 0.52779(9) 0.0621(5) Uani 1 d .
H30 H 0.8377 0.0351 0.5511 0.075 Uiso 1 calc R
C31 C 0.41442(19) 0.1761(2) 0.58132(6) 0.0506(4) Uani 1 d .
C32 C 0.4073(3) 0.1149(2) 0.62573(8) 0.0662(6) Uani 1 d .
H32 H 0.4289 0.0299 0.6277 0.079 Uiso 1 calc R
C33 C 0.3681(3) 0.1787(3) 0.66776(8) 0.0746(7) Uani 1 d .
H33 H 0.3629 0.1353 0.6973 0.090 Uiso 1 calc R
C34 C 0.3370(2) 0.3042(3) 0.66639(8) 0.0654(6) Uani 1 d .
C35 C 0.3482(3) 0.3659(2) 0.62251(9) 0.0768(7) Uani 1 d .
H35 H 0.3303 0.4518 0.6210 0.092 Uiso 1 calc R
C36 C 0.3855(3) 0.3030(2) 0.58033(8) 0.0695(6) Uani 1 d .
H36 H 0.3912 0.3470 0.5509 0.083 Uiso 1 calc R
C37 C 0.2909(3) 0.3719(3) 0.71210(10) 0.0925(9) Uani 1 d .
H37A H 0.2883 0.3136 0.7390 0.139 Uiso 1 calc GR
H37B H 0.2059 0.4054 0.7065 0.139 Uiso 1 calc GR
H37C H 0.3491 0.4396 0.7197 0.139 Uiso 1 calc GR
C38 C 0.2451(2) 0.1367(2) 0.49207(8) 0.0606(5) Uani 1 d .
H38A H 0.2099 0.1470 0.5244 0.091 Uiso 1 calc GR
H38B H 0.1928 0.0784 0.4739 0.091 Uiso 1 calc GR
H38C H 0.2461 0.2168 0.4756 0.091 Uiso 1 calc GR

loop_
_atom_site_aniso_label
_atom_site_aniso_U_11
_atom_site_aniso_U_22
_atom_site_aniso_U_33
_atom_site_aniso_U_23
_atom_site_aniso_U_13
_atom_site_aniso_U_12
O1 0.0777(11) 0.0891(12) 0.0717(10) 0.0148(9) -0.0253(8) -0.0258(10)
N1 0.0511(8) 0.0466(8) 0.0423(7) 0.0021(7) -0.0038(6) 0.0018(7)
N2 0.0500(8) 0.0498(9) 0.0431(7) 0.0031(7) -0.0002(6) 0.0028(7)
C1 0.0462(9) 0.0503(10) 0.0411(8) 0.0015(8) -0.0011(7) 0.0031(8)
C2 0.0481(9) 0.0513(10) 0.0428(8) -0.0003(8) -0.0007(7) 0.0003(8)
C3 0.0561(10) 0.0476(10) 0.0461(9) -0.0004(8) 0.0038(8) -0.0003(8)
C4 0.0566(10) 0.0453(10) 0.0474(9) 0.0053(8) 0.0006(8) 0.0023(8)
C5 0.0594(10) 0.0504(10) 0.0378(8) 0.0006(8) 0.0017(8) -0.0033(8)
C6 0.0645(12) 0.0672(14) 0.0601(11) 0.0006(11) 0.0058(10) -0.0103(11)
C7 0.0914(19) 0.0799(18) 0.0883(18) -0.0036(15) 0.0238(15) -0.0320(16)
C8 0.141(3) 0.0553(15) 0.0909(19) 0.0086(14) 0.034(2) -0.0206(18)
C9 0.112(2) 0.0511(13) 0.0712(15) 0.0068(11) 0.0130(14) 0.0107(14)
C10 0.0719(13) 0.0530(11) 0.0458(9) -0.0001(9) 0.0044(9) 0.0058(10)
C11 0.0584(11) 0.0557(11) 0.0497(10) -0.0026(9) -0.0076(8) 0.0001(9)
C12 0.0585(11) 0.0584(11) 0.0390(8) -0.0045(8) -0.0051(8) 0.0021(9)
C13 0.0570(11) 0.0768(15) 0.0435(9) 0.0020(10) -0.0016(8) 0.0177(11)
C14 0.0567(11) 0.0893(17) 0.0481(10) -0.0011(11) 0.0039(9) 0.0057(12)
C15 0.0732(14) 0.0772(15) 0.0463(10) 0.0046(11) -0.0043(9) -0.0057(12)
C16 0.0693(14) 0.0847(17) 0.0625(12) 0.0240(12) -0.0165(11) -0.0004(13)
C17 0.0549(11) 0.0812(16) 0.0631(12) 0.0124(12) -0.0127(10) -0.0007(11)
C18 0.098(2) 0.127(3) 0.0738(15) 0.0325(18) -0.0038(15) -0.026(2)
C19 0.0851(16) 0.0536(12) 0.0636(12) -0.0013(10) -0.0057(11) -0.0107(11)
C20 0.0479(9) 0.0469(9) 0.0473(9) 0.0074(8) -0.0003(7) -0.0001(7)
C21 0.0523(10) 0.0519(10) 0.0451(9) 0.0034(8) -0.0077(8) 0.0003(8)
C22 0.0540(10) 0.0462(10) 0.0442(9) 0.0050(8) 0.0007(8) 0.0001(8)
C23 0.0489(10) 0.0480(10) 0.0444(9) 0.0062(8) 0.0011(7) 0.0013(8)
C24 0.0499(9) 0.0484(10) 0.0397(8) 0.0069(8) -0.0016(7) 0.0003(8)
C25 0.0494(10) 0.0542(10) 0.0529(10) 0.0162(9) 0.0049(8) 0.0021(8)
C26 0.0622(12) 0.0838(16) 0.0570(11) 0.0071(12) 0.0063(10) 0.0142(12)
C27 0.0756(16) 0.103(2) 0.0769(15) 0.0129(15) 0.0203(13) 0.0325(15)
C28 0.0510(12) 0.106(2) 0.1006(19) 0.0419(18) 0.0170(13) 0.0205(14)
C29 0.0497(12) 0.0830(18) 0.0990(18) 0.0284(16) -0.0048(12) -0.0030(12)
C30 0.0523(10) 0.0604(13) 0.0737(13) 0.0144(11) -0.0058(9) -0.0004(10)
C31 0.0509(10) 0.0570(11) 0.0439(9) 0.0025(9) -0.0009(8) 0.0025(9)
C32 0.0845(15) 0.0598(13) 0.0544(11) 0.0093(10) 0.0046(11) 0.0061(11)
C33 0.0881(17) 0.0944(19) 0.0414(10) 0.0134(12) 0.0084(10) 0.0026(15)
C34 0.0620(12) 0.0846(17) 0.0496(10) -0.0067(11) 0.0031(9) 0.0055(12)
C35 0.109(2) 0.0625(14) 0.0594(12) -0.0041(11) 0.0117(13) 0.0203(14)
C36 0.1008(18) 0.0620(13) 0.0457(10) 0.0077(10) 0.0086(11) 0.0152(13)
C37 0.093(2) 0.124(3) 0.0613(14) -0.0179(16) 0.0093(13) 0.0125(19)
C38 0.0542(11) 0.0734(14) 0.0541(11) -0.0026(10) -0.0013(8) 0.0100(10)

loop_
_atom_type_symbol
_atom_type_description
_atom_type_scat_dispersion_real
_atom_type_scat_dispersion_imag
_atom_type_scat_source
C C 0.0181 0.0091 'International Tables Vol C Tables 4.2.6.8 and 6.1.1.4'
H H 0.0000 0.0000 'International Tables Vol C Tables 4.2.6.8 and 6.1.1.4'
N N 0.0311 0.0180 'International Tables Vol C Tables 4.2.6.8 and 6.1.1.4'
O O 0.0492 0.0322 'International Tables Vol C Tables 4.2.6.8 and 6.1.1.4'

loop_
_geom_angle_atom_site_label_1
_geom_angle_atom_site_label_2
_geom_angle_atom_site_label_3
_geom_angle
C1 N1 C4 109.23(16)
C1 N1 C24 129.36(16)
C4 N1 C24 121.33(15)
C24 N2 C20 117.57(16)
N1 C1 C2 107.04(17)
N1 C1 C5 122.76(16)
C2 C1 C5 130.20(17)
C1 C2 C3 107.57(16)
C1 C2 C11 128.54(18)
C3 C2 C11 123.84(17)
C2 C3 C19 127.69(17)
C4 C3 C2 106.76(17)
C4 C3 C19 125.46(19)
N1 C4 H4 125.3
C3 C4 N1 109.38(17)
C3 C4 H4 125.3
C6 C5 C1 121.24(19)
C10 C5 C1 119.66(18)
C10 C5 C6 118.9(2)
C5 C6 H6 120.0
C7 C6 C5 120.1(3)
C7 C6 H6 120.0
C6 C7 H7 119.9
C8 C7 C6 120.2(3)
C8 C7 H7 119.9
C7 C8 H8 120.0
C7 C8 C9 120.1(3)
C9 C8 H8 120.0
C8 C9 H9 119.9
C10 C9 C8 120.1(3)
C10 C9 H9 119.9
C5 C10 H10 119.7
C9 C10 C5 120.5(2)
C9 C10 H10 119.7
O1 C11 C2 120.33(19)
O1 C11 C12 119.98(18)
C2 C11 C12 119.64(18)
C13 C12 C11 122.69(19)
C17 C12 C11 119.6(2)
C17 C12 C13 117.7(2)
C12 C13 H13 119.6
C14 C13 C12 120.8(2)
C14 C13 H13 119.6
C13 C14 H14 119.0
C15 C14 C13 121.9(2)
C15 C14 H14 119.0
C14 C15 C16 117.3(2)
C14 C15 C18 120.6(2)
C16 C15 C18 122.0(2)
C15 C16 H16 119.3
C17 C16 C15 121.4(2)
C17 C16 H16 119.3
C12 C17 H17 119.6
C16 C17 C12 120.9(2)
C16 C17 H17 119.6
C15 C18 H18A 109.5
C15 C18 H18B 109.5
C15 C18 H18C 109.5
H18A C18 H18B 109.5
H18A C18 H18C 109.5
H18B C18 H18C 109.5
C3 C19 H19A 109.5
C3 C19 H19B 109.5
C3 C19 H19C 109.5
H19A C19 H19B 109.5
H19A C19 H19C 109.5
H19B C19 H19C 109.5
N2 C20 C21 120.99(17)
N2 C20 C25 116.27(17)
C21 C20 C25 122.74(17)
C20 C21 H21 119.6
C20 C21 C22 120.88(17)
C22 C21 H21 119.6
C21 C22 C23 118.86(18)
C21 C22 C31 118.32(17)
C23 C22 C31 122.76(17)
C22 C23 C38 122.87(18)
C24 C23 C22 115.32(17)
C24 C23 C38 121.77(17)
N2 C24 N1 113.67(16)
N2 C24 C23 126.31(16)
C23 C24 N1 119.83(16)
C26 C25 C20 120.20(19)
C30 C25 C20 121.5(2)
C30 C25 C26 118.3(2)
C25 C26 H26 119.6
C27 C26 C25 120.9(3)
C27 C26 H26 119.6
C26 C27 H27 120.0
C28 C27 C26 120.0(3)
C28 C27 H27 120.0
C27 C28 H28 120.1
C29 C28 C27 119.8(2)
C29 C28 H28 120.1
C28 C29 H29 119.9
C28 C29 C30 120.3(3)
C30 C29 H29 119.9
C25 C30 H30 119.6
C29 C30 C25 120.8(2)
C29 C30 H30 119.6
C32 C31 C22 119.99(19)
C32 C31 C36 117.7(2)
C36 C31 C22 122.18(18)
C31 C32 H32 119.6
C31 C32 C33 120.8(2)
C33 C32 H32 119.6
C32 C33 H33 119.4
C34 C33 C32 121.2(2)
C34 C33 H33 119.4
C33 C34 C37 120.8(2)
C35 C34 C33 117.9(2)
C35 C34 C37 121.4(3)
C34 C35 H35 119.3
C34 C35 C36 121.4(2)
C36 C35 H35 119.3
C31 C36 C35 120.9(2)
C31 C36 H36 119.5
C35 C36 H36 119.5
C34 C37 H37A 109.5
C34 C37 H37B 109.5
C34 C37 H37C 109.5
H37A C37 H37B 109.5
H37A C37 H37C 109.5
H37B C37 H37C 109.5
C23 C38 H38A 109.5
C23 C38 H38B 109.5
C23 C38 H38C 109.5
H38A C38 H38B 109.5
H38A C38 H38C 109.5
H38B C38 H38C 109.5

loop_
_geom_bond_atom_site_label_1
_geom_bond_atom_site_label_2
_geom_bond_distance
O1 C11 1.213(3)
N1 C1 1.375(2)
N1 C4 1.378(3)
N1 C24 1.439(2)
N2 C20 1.349(2)
N2 C24 1.323(2)
C1 C2 1.393(3)
C1 C5 1.463(3)
C2 C3 1.433(3)
C2 C11 1.482(3)
C3 C4 1.354(3)
C3 C19 1.503(3)
C4 H4 0.9300
C5 C6 1.394(3)
C5 C10 1.391(3)
C6 H6 0.9300
C6 C7 1.384(4)
C7 H7 0.9300
C7 C8 1.378(5)
C8 H8 0.9300
C8 C9 1.379(5)
C9 H9 0.9300
C9 C10 1.377(3)
C10 H10 0.9300
C11 C12 1.490(3)
C12 C13 1.389(3)
C12 C17 1.384(3)
C13 H13 0.9300
C13 C14 1.375(3)
C14 H14 0.9300
C14 C15 1.375(3)
C15 C16 1.386(3)
C15 C18 1.506(4)
C16 H16 0.9300
C16 C17 1.382(3)
C17 H17 0.9300
C18 H18A 0.9600
C18 H18B 0.9600
C18 H18C 0.9600
C19 H19A 0.9600
C19 H19B 0.9600
C19 H19C 0.9600
C20 C21 1.382(3)
C20 C25 1.486(3)
C21 H21 0.9300
C21 C22 1.386(3)
C22 C23 1.407(3)
C22 C31 1.493(3)
C23 C24 1.396(3)
C23 C38 1.500(3)
C25 C26 1.387(3)
C25 C30 1.383(3)
C26 H26 0.9300
C26 C27 1.381(3)
C27 H27 0.9300
C27 C28 1.377(4)
C28 H28 0.9300
C28 C29 1.371(4)
C29 H29 0.9300
C29 C30 1.382(3)
C30 H30 0.9300
C31 C32 1.376(3)
C31 C36 1.379(3)
C32 H32 0.9300
C32 C33 1.392(3)
C33 H33 0.9300
C33 C34 1.370(4)
C34 C35 1.369(3)
C34 C37 1.516(3)
C35 H35 0.9300
C35 C36 1.385(3)
C36 H36 0.9300
C37 H37A 0.9600
C37 H37B 0.9600
C37 H37C 0.9600
C38 H38A 0.9600
C38 H38B 0.9600
C38 H38C 0.9600

loop_
_geom_torsion_atom_site_label_1
_geom_torsion_atom_site_label_2
_geom_torsion_atom_site_label_3
_geom_torsion_atom_site_label_4
_geom_torsion
O1 C11 C12 C13 -145.8(2)
O1 C11 C12 C17 33.6(3)
N1 C1 C2 C3 0.9(2)
N1 C1 C2 C11 -176.63(18)
N1 C1 C5 C6 46.8(3)
N1 C1 C5 C10 -137.78(18)
N2 C20 C21 C22 -2.7(3)
N2 C20 C25 C26 -14.5(3)
N2 C20 C25 C30 164.93(18)
C1 N1 C4 C3 -0.8(2)
C1 N1 C24 N2 -110.8(2)
C1 N1 C24 C23 74.0(2)
C1 C2 C3 C4 -1.4(2)
C1 C2 C3 C19 -178.1(2)
C1 C2 C11 O1 -148.9(2)
C1 C2 C11 C12 33.7(3)
C1 C5 C6 C7 174.2(2)
C1 C5 C10 C9 -173.23(19)
C2 C1 C5 C6 -133.6(2)
C2 C1 C5 C10 41.8(3)
C2 C3 C4 N1 1.3(2)
C2 C11 C12 C13 31.6(3)
C2 C11 C12 C17 -148.9(2)
C3 C2 C11 O1 34.0(3)
C3 C2 C11 C12 -143.5(2)
C4 N1 C1 C2 -0.1(2)
C4 N1 C1 C5 179.56(17)
C4 N1 C24 N2 73.0(2)
C4 N1 C24 C23 -102.2(2)
C5 C1 C2 C3 -178.73(18)
C5 C1 C2 C11 3.7(3)
C5 C6 C7 C8 -0.3(4)
C6 C5 C10 C9 2.3(3)
C6 C7 C8 C9 0.8(5)
C7 C8 C9 C10 0.2(4)
C8 C9 C10 C5 -1.7(4)
C10 C5 C6 C7 -1.3(3)
C11 C2 C3 C4 176.30(18)
C11 C2 C3 C19 -0.4(3)
C11 C12 C13 C14 179.9(2)
C11 C12 C17 C16 179.3(2)
C12 C13 C14 C15 0.6(4)
C13 C12 C17 C16 -1.3(4)
C13 C14 C15 C16 -0.7(4)
C13 C14 C15 C18 179.5(2)
C14 C15 C16 C17 -0.2(4)
C15 C16 C17 C12 1.2(4)
C17 C12 C13 C14 0.4(3)
C18 C15 C16 C17 179.6(3)
C19 C3 C4 N1 178.14(19)
C20 N2 C24 N1 -173.99(16)
C20 N2 C24 C23 0.9(3)
C20 C21 C22 C23 0.9(3)
C20 C21 C22 C31 178.21(18)
C20 C25 C26 C27 179.4(2)
C20 C25 C30 C29 -179.4(2)
C21 C20 C25 C26 164.5(2)
C21 C20 C25 C30 -16.1(3)
C21 C22 C23 C24 1.6(3)
C21 C22 C23 C38 179.18(19)
C21 C22 C31 C32 -60.2(3)
C21 C22 C31 C36 116.2(2)
C22 C23 C24 N1 171.99(17)
C22 C23 C24 N2 -2.6(3)
C22 C31 C32 C33 178.6(2)
C22 C31 C36 C35 -177.7(2)
C23 C22 C31 C32 117.0(2)
C23 C22 C31 C36 -66.5(3)
C24 N1 C1 C2 -176.72(17)
C24 N1 C1 C5 3.0(3)
C24 N1 C4 C3 176.15(16)
C24 N2 C20 C21 1.8(3)
C24 N2 C20 C25 -179.13(16)
C25 C20 C21 C22 178.32(18)
C25 C26 C27 C28 -1.0(4)
C26 C25 C30 C29 0.0(3)
C26 C27 C28 C29 1.9(4)
C27 C28 C29 C30 -2.0(4)
C28 C29 C30 C25 1.0(4)
C30 C25 C26 C27 0.0(3)
C31 C22 C23 C24 -175.63(18)
C31 C22 C23 C38 2.0(3)
C31 C32 C33 C34 -0.8(4)
C32 C31 C36 C35 -1.2(4)
C32 C33 C34 C35 -1.3(4)
C32 C33 C34 C37 178.3(3)
C33 C34 C35 C36 2.1(4)
C34 C35 C36 C31 -0.9(5)
C36 C31 C32 C33 2.0(4)
C37 C34 C35 C36 -177.5(3)
C38 C23 C24 N1 -5.6(3)
C38 C23 C24 N2 179.78(19)
